data_4126091
loop_
_publ_author_name
'Cinderella, Andrew P.'
'Vulovic, Bojan'
'Watson, Donald A.'

_publ_section_title
;
 Palladium-Catalyzed Cross-Coupling of Silyl Electrophiles with Alkylzinc
 Halides: A Silyl-Negishi Reaction.
;
_journal_name_full 'Journal of the American Chemical Society'
_journal_paper_doi 10.1021/jacs.7b04364
_journal_year 2017
_chemical_formula_sum 'C84 H126 I2 P2 Pd'
_chemical_formula_weight 1557.98
_space_group_crystal_system triclinic
_space_group_IT_number 2
_space_group_name_Hall '-P 1'
_space_group_name_H-M_alt 'P -1'
_symmetry_space_group_name_Hall '-P 1'
_symmetry_space_group_name_H-M 'P -1'
_atom_sites_solution_hydrogens geom
_audit_creation_method SHELXL-2014/7
_cell_angle_alpha 66.2280(10)
_cell_angle_beta 82.1230(10)
_cell_angle_gamma 83.6180(10)
_cell_formula_units_Z 1
_cell_length_a 11.4293(6)
_cell_length_b 13.6674(7)
_cell_length_c 14.6206(8)
_cell_measurement_reflns_used 9372
_cell_measurement_temperature 200(2)
_cell_measurement_theta_max 27.64
_cell_measurement_theta_min 2.32
_cell_volume 2066.43(19)
_computing_cell_refinement 'Bruker SAINT'
_computing_data_collection 'Bruker APEX2'
_computing_data_reduction 'Bruker SAINT'
_computing_molecular_graphics 'Bruker SHELXTL'
_computing_publication_material 'Bruker SHELXTL'
_computing_structure_refinement 'SHELXL-2014/7 (Sheldrick, 2014)'
_computing_structure_solution 'SHELXS-97 (Sheldrick 2008)'
_diffrn_ambient_temperature 200(2)
_diffrn_detector_area_resol_mean 8.33
_diffrn_measured_fraction_theta_full 0.998
_diffrn_measured_fraction_theta_max 0.994
_diffrn_measurement_device_type 'Bruker AXS APEX diffractometer'
_diffrn_measurement_method '\f and \w scans'
_diffrn_radiation_type MoK\a
_diffrn_radiation_wavelength 0.71073
_diffrn_reflns_av_R_equivalents 0.0299
_diffrn_reflns_av_unetI/netI 0.0239
_diffrn_reflns_Laue_measured_fraction_full 0.998
_diffrn_reflns_Laue_measured_fraction_max 0.994
_diffrn_reflns_limit_h_max 14
_diffrn_reflns_limit_h_min -14
_diffrn_reflns_limit_k_max 17
_diffrn_reflns_limit_k_min -17
_diffrn_reflns_limit_l_max 19
_diffrn_reflns_limit_l_min -19
_diffrn_reflns_number 39931
_diffrn_reflns_point_group_measured_fraction_full 0.998
_diffrn_reflns_point_group_measured_fraction_max 0.994
_diffrn_reflns_theta_full 25.242
_diffrn_reflns_theta_max 27.691
_diffrn_reflns_theta_min 2.243
_exptl_absorpt_coefficient_mu 1.049
_exptl_absorpt_correction_T_max 0.7456
_exptl_absorpt_correction_T_min 0.6933
_exptl_absorpt_correction_type multi-scan
_exptl_absorpt_process_details 'APEX3 (Bruker, 2015)'
_exptl_crystal_colour red
_exptl_crystal_density_diffrn 1.252
_exptl_crystal_description block
_exptl_crystal_F_000 812
_exptl_crystal_size_max 0.454
_exptl_crystal_size_mid 0.448
_exptl_crystal_size_min 0.373
_refine_diff_density_max 2.050
_refine_diff_density_min -0.865
_refine_diff_density_rms 0.079
_refine_ls_extinction_method none
_refine_ls_goodness_of_fit_ref 1.052
_refine_ls_hydrogen_treatment constr
_refine_ls_matrix_type full
_refine_ls_number_parameters 421
_refine_ls_number_reflns 9611
_refine_ls_number_restraints 0
_refine_ls_restrained_S_all 1.052
_refine_ls_R_factor_all 0.0435
_refine_ls_R_factor_gt 0.0349
_refine_ls_shift/su_max 0.002
_refine_ls_shift/su_mean 0.000
_refine_ls_structure_factor_coef Fsqd
_refine_ls_weighting_details 'w=1/[\s^2^(Fo^2^)+(0.0311P)^2^+3.5887P] where P=(Fo^2^+2Fc^2^)/3'
_refine_ls_weighting_scheme calc
_refine_ls_wR_factor_gt 0.0810
_refine_ls_wR_factor_ref 0.0885
_reflns_Friedel_coverage 0.000
_reflns_number_gt 8204
_reflns_number_total 9611
_reflns_threshold_expression 'I > 2\s(I)'
_cod_data_source_file ja7b04364_si_002.cif
_cod_data_source_block donw057
_cod_database_code 4126091
_shelx_shelxl_version_number 2014/7
_shelx_space_group_comment
; 
The symmetry employed for this shelxl refinement is uniquely defined 
by the following loop, which should always be used as a source of 
symmetry information in preference to the above space-group names. 
They are only intended as comments. 
;
_shelx_estimated_absorpt_t_min 0.647
_shelx_estimated_absorpt_t_max 0.696

loop_
_space_group_symop_operation_xyz
'x, y, z'
'-x, -y, -z'

loop_
_atom_site_label
_atom_site_type_symbol
_atom_site_fract_x
_atom_site_fract_y
_atom_site_fract_z
_atom_site_U_iso_or_equiv
_atom_site_adp_type
_atom_site_occupancy
_atom_site_site_symmetry_order
_atom_site_calc_flag
_atom_site_refinement_flags_posn
_atom_site_refinement_flags_adp
_atom_site_refinement_flags_occupancy
Pd1 Pd 0.5000 0.5000 0.5000 0.02004(6) Uani 1 2 d S . P
I1 I 0.31053(2) 0.63059(2) 0.48038(2) 0.04158(7) Uani 1 1 d . . .
P1 P 0.38555(5) 0.36460(5) 0.62242(4) 0.02004(12) Uani 1 1 d . . .
C1 C 0.5005(2) 0.16193(19) 0.66004(17) 0.0229(5) Uani 1 1 d . . .
H1 H 0.4704 0.1668 0.6008 0.027 Uiso 1 1 calc R U .
C2 C 0.5746(2) 0.07348(18) 0.71032(18) 0.0225(4) Uani 1 1 d . . .
C3 C 0.6197(2) 0.06961(19) 0.79585(18) 0.0234(5) Uani 1 1 d . . .
H3 H 0.6707 0.0100 0.8305 0.028 Uiso 1 1 calc R U .
C4 C 0.5924(2) 0.15044(19) 0.83202(17) 0.0230(5) Uani 1 1 d . . .
C5 C 0.5161(2) 0.23650(19) 0.78069(17) 0.0226(4) Uani 1 1 d . . .
H5 H 0.4953 0.2918 0.8047 0.027 Uiso 1 1 calc R U .
C6 C 0.4700(2) 0.24285(18) 0.69487(17) 0.0205(4) Uani 1 1 d . . .
C7 C 0.6056(2) -0.0132(2) 0.6676(2) 0.0308(5) Uani 1 1 d . . .
C8 C 0.4907(3) -0.0558(3) 0.6581(3) 0.0465(8) Uani 1 1 d . . .
H8A H 0.5103 -0.1127 0.6328 0.070 Uiso 1 1 calc R U .
H8B H 0.4437 0.0027 0.6112 0.070 Uiso 1 1 calc R U .
H8C H 0.4450 -0.0846 0.7241 0.070 Uiso 1 1 calc R U .
C9 C 0.6745(3) 0.0363(3) 0.5634(2) 0.0485(8) Uani 1 1 d . . .
H9A H 0.7492 0.0608 0.5699 0.073 Uiso 1 1 calc R U .
H9B H 0.6272 0.0973 0.5197 0.073 Uiso 1 1 calc R U .
H9C H 0.6911 -0.0175 0.5342 0.073 Uiso 1 1 calc R U .
C10 C 0.6803(3) -0.1081(3) 0.7341(3) 0.0460(8) Uani 1 1 d . . .
H10A H 0.6960 -0.1616 0.7043 0.069 Uiso 1 1 calc R U .
H10B H 0.6375 -0.1403 0.8010 0.069 Uiso 1 1 calc R U .
H10C H 0.7554 -0.0836 0.7396 0.069 Uiso 1 1 calc R U .
C11 C 0.6450(2) 0.1512(2) 0.92297(19) 0.0288(5) Uani 1 1 d . . .
C12 C 0.7255(3) 0.0514(3) 0.9721(3) 0.0487(8) Uani 1 1 d . . .
H12A H 0.7593 0.0571 1.0278 0.073 Uiso 1 1 calc R U .
H12B H 0.7896 0.0455 0.9223 0.073 Uiso 1 1 calc R U .
H12C H 0.6795 -0.0123 0.9977 0.073 Uiso 1 1 calc R U .
C13 C 0.7190(3) 0.2497(3) 0.8865(2) 0.0396(7) Uani 1 1 d . . .
H13A H 0.7560 0.2501 0.9430 0.059 Uiso 1 1 calc R U .
H13B H 0.6677 0.3150 0.8595 0.059 Uiso 1 1 calc R U .
H13C H 0.7806 0.2466 0.8339 0.059 Uiso 1 1 calc R U .
C14 C 0.5450(3) 0.1594(3) 1.0016(2) 0.0430(7) Uani 1 1 d . . .
H14A H 0.4969 0.0972 1.0245 0.064 Uiso 1 1 calc R U .
H14B H 0.4952 0.2252 0.9717 0.064 Uiso 1 1 calc R U .
H14C H 0.5791 0.1610 1.0589 0.064 Uiso 1 1 calc R U .
C15 C 0.3545(2) 0.4861(2) 0.7380(2) 0.0288(5) Uani 1 1 d . . .
H15 H 0.4125 0.5286 0.6896 0.035 Uiso 1 1 calc R U .
C16 C 0.3130(2) 0.5087(2) 0.8221(2) 0.0318(6) Uani 1 1 d . . .
C17 C 0.2290(2) 0.4442(2) 0.8920(2) 0.0315(5) Uani 1 1 d . . .
H17 H 0.2001 0.4589 0.9495 0.038 Uiso 1 1 calc R U .
C18 C 0.1854(2) 0.3584(2) 0.88039(18) 0.0259(5) Uani 1 1 d . . .
C19 C 0.2277(2) 0.33916(19) 0.79523(18) 0.0239(5) Uani 1 1 d . . .
H19 H 0.1988 0.2820 0.7853 0.029 Uiso 1 1 calc R U .
C20 C 0.3121(2) 0.40236(19) 0.72394(18) 0.0239(5) Uani 1 1 d . . .
C21 C 0.3554(3) 0.6050(3) 0.8343(3) 0.0477(8) Uani 1 1 d . . .
C22 C 0.4855(3) 0.6221(4) 0.7922(4) 0.0643(11) Uani 1 1 d . . .
H22A H 0.5333 0.5551 0.8223 0.096 Uiso 1 1 calc R U .
H22B H 0.5137 0.6780 0.8081 0.096 Uiso 1 1 calc R U .
H22C H 0.4926 0.6441 0.7191 0.096 Uiso 1 1 calc R U .
C23 C 0.3456(4) 0.5874(4) 0.9459(3) 0.0696(12) Uani 1 1 d . . .
H23A H 0.3875 0.5193 0.9838 0.104 Uiso 1 1 calc R U .
H23B H 0.2621 0.5858 0.9727 0.104 Uiso 1 1 calc R U .
H23C H 0.3811 0.6461 0.9524 0.104 Uiso 1 1 calc R U .
C24 C 0.2774(4) 0.7032(3) 0.7777(4) 0.0750(13) Uani 1 1 d . . .
H24A H 0.2984 0.7650 0.7887 0.112 Uiso 1 1 calc R U .
H24B H 0.1942 0.6897 0.8022 0.112 Uiso 1 1 calc R U .
H24C H 0.2896 0.7182 0.7057 0.112 Uiso 1 1 calc R U .
C25 C 0.0978(2) 0.2865(2) 0.96321(19) 0.0304(5) Uani 1 1 d . . .
C26 C 0.1586(3) 0.2300(3) 1.0590(2) 0.0514(8) Uani 1 1 d . . .
H26A H 0.1820 0.2834 1.0809 0.077 Uiso 1 1 calc R U .
H26B H 0.2290 0.1877 1.0462 0.077 Uiso 1 1 calc R U .
H26C H 0.1039 0.1825 1.1118 0.077 Uiso 1 1 calc R U .
C27 C -0.0121(3) 0.3533(3) 0.9817(3) 0.0514(8) Uani 1 1 d . . .
H27A H -0.0675 0.3064 1.0341 0.077 Uiso 1 1 calc R U .
H27B H -0.0502 0.3896 0.9195 0.077 Uiso 1 1 calc R U .
H27C H 0.0111 0.4069 1.0034 0.077 Uiso 1 1 calc R U .
C28 C 0.0558(3) 0.1995(3) 0.9354(2) 0.0433(7) Uani 1 1 d . . .
H28A H 0.0022 0.1544 0.9910 0.065 Uiso 1 1 calc R U .
H28B H 0.1245 0.1553 0.9227 0.065 Uiso 1 1 calc R U .
H28C H 0.0142 0.2337 0.8749 0.065 Uiso 1 1 calc R U .
C29 C 0.2224(2) 0.2180(2) 0.63674(18) 0.0253(5) Uani 1 1 d . . .
H29 H 0.2517 0.1746 0.6993 0.030 Uiso 1 1 calc R U .
C30 C 0.1297(2) 0.1839(2) 0.60604(19) 0.0293(5) Uani 1 1 d . . .
C31 C 0.0907(2) 0.2498(2) 0.5121(2) 0.0350(6) Uani 1 1 d . . .
H31 H 0.0271 0.2280 0.4906 0.042 Uiso 1 1 calc R U .
C32 C 0.1405(2) 0.3445(2) 0.4499(2) 0.0334(6) Uani 1 1 d . . .
C33 C 0.2330(2) 0.3768(2) 0.48355(19) 0.0288(5) Uani 1 1 d . . .
H33 H 0.2689 0.4417 0.4419 0.035 Uiso 1 1 calc R U .
C34 C 0.2728(2) 0.31544(19) 0.57655(18) 0.0234(5) Uani 1 1 d . . .
C35 C 0.0673(3) 0.0813(2) 0.6728(2) 0.0353(6) Uani 1 1 d . . .
C36 C 0.1301(4) 0.0143(3) 0.7662(3) 0.0588(10) Uani 1 1 d . . .
H36A H 0.0887 -0.0512 0.8053 0.088 Uiso 1 1 calc R U .
H36B H 0.1302 0.0558 0.8075 0.088 Uiso 1 1 calc R U .
H36C H 0.2119 -0.0046 0.7459 0.088 Uiso 1 1 calc R U .
C37 C -0.0584(3) 0.1140(3) 0.7077(3) 0.0579(10) Uani 1 1 d . . .
H37A H -0.1026 0.1523 0.6492 0.087 Uiso 1 1 calc R U .
H37B H -0.0539 0.1607 0.7431 0.087 Uiso 1 1 calc R U .
H37C H -0.0988 0.0497 0.7530 0.087 Uiso 1 1 calc R U .
C38 C 0.0592(4) 0.0120(3) 0.6144(3) 0.0669(12) Uani 1 1 d . . .
H38A H 0.0181 0.0537 0.5546 0.100 Uiso 1 1 calc R U .
H38B H 0.0152 -0.0510 0.6571 0.100 Uiso 1 1 calc R U .
H38C H 0.1391 -0.0111 0.5939 0.100 Uiso 1 1 calc R U .
C39 C 0.0970(3) 0.4173(3) 0.3473(2) 0.0412(7) Uani 1 1 d . . .
C40 C 0.0431(4) 0.5229(3) 0.3528(3) 0.0647(11) Uani 1 1 d . . .
H40A H 0.0146 0.5697 0.2881 0.097 Uiso 1 1 calc R U .
H40B H 0.1034 0.5581 0.3680 0.097 Uiso 1 1 calc R U .
H40C H -0.0232 0.5082 0.4056 0.097 Uiso 1 1 calc R U .
C41 C 0.0041(3) 0.3659(4) 0.3179(3) 0.0680(12) Uani 1 1 d . . .
H41A H -0.0187 0.4136 0.2513 0.102 Uiso 1 1 calc R U .
H41B H -0.0657 0.3538 0.3672 0.102 Uiso 1 1 calc R U .
H41C H 0.0372 0.2973 0.3162 0.102 Uiso 1 1 calc R U .
C42 C 0.2031(3) 0.4389(3) 0.2663(2) 0.0528(9) Uani 1 1 d . . .
H42A H 0.2376 0.3710 0.2639 0.079 Uiso 1 1 calc R U .
H42B H 0.2628 0.4740 0.2826 0.079 Uiso 1 1 calc R U .
H42C H 0.1766 0.4856 0.2008 0.079 Uiso 1 1 calc R U .

loop_
_atom_site_aniso_label
_atom_site_aniso_U_11
_atom_site_aniso_U_22
_atom_site_aniso_U_33
_atom_site_aniso_U_23
_atom_site_aniso_U_13
_atom_site_aniso_U_12
Pd1 0.01539(11) 0.01905(12) 0.01997(12) -0.00176(9) -0.00041(9) -0.00287(8)
I1 0.02550(10) 0.03100(10) 0.04896(12) 0.00084(8) 0.00422(8) 0.00131(7)
P1 0.0167(3) 0.0198(3) 0.0192(3) -0.0028(2) -0.0012(2) -0.0034(2)
C1 0.0222(11) 0.0272(12) 0.0189(10) -0.0072(9) -0.0050(9) -0.0038(9)
C2 0.0203(11) 0.0226(11) 0.0243(11) -0.0083(9) -0.0022(9) -0.0030(9)
C3 0.0221(11) 0.0227(11) 0.0232(11) -0.0057(9) -0.0059(9) -0.0009(9)
C4 0.0220(11) 0.0264(11) 0.0190(10) -0.0062(9) -0.0033(8) -0.0049(9)
C5 0.0214(11) 0.0238(11) 0.0234(11) -0.0100(9) -0.0010(9) -0.0039(9)
C6 0.0189(10) 0.0197(10) 0.0191(10) -0.0024(8) -0.0027(8) -0.0052(8)
C7 0.0328(13) 0.0307(13) 0.0342(14) -0.0177(11) -0.0086(11) 0.0020(10)
C8 0.0466(18) 0.0400(16) 0.065(2) -0.0293(16) -0.0161(16) -0.0047(14)
C9 0.053(2) 0.056(2) 0.0420(17) -0.0289(16) 0.0033(14) 0.0008(16)
C10 0.0556(19) 0.0375(16) 0.0543(19) -0.0273(15) -0.0230(16) 0.0161(14)
C11 0.0316(13) 0.0319(13) 0.0258(12) -0.0123(10) -0.0108(10) -0.0008(10)
C12 0.061(2) 0.0465(18) 0.0445(17) -0.0200(15) -0.0332(16) 0.0133(15)
C13 0.0343(15) 0.0490(17) 0.0432(16) -0.0228(14) -0.0080(12) -0.0100(13)
C14 0.0460(17) 0.0588(19) 0.0279(14) -0.0203(14) 0.0004(12) -0.0109(15)
C15 0.0238(12) 0.0267(12) 0.0337(13) -0.0102(10) 0.0022(10) -0.0052(9)
C16 0.0248(12) 0.0313(13) 0.0436(15) -0.0202(12) -0.0007(11) -0.0014(10)
C17 0.0278(13) 0.0367(14) 0.0327(13) -0.0185(11) 0.0012(10) 0.0004(11)
C18 0.0194(11) 0.0278(12) 0.0253(12) -0.0060(10) -0.0013(9) 0.0010(9)
C19 0.0213(11) 0.0218(11) 0.0251(11) -0.0059(9) -0.0018(9) -0.0010(9)
C20 0.0198(11) 0.0233(11) 0.0258(11) -0.0073(9) -0.0004(9) -0.0019(9)
C21 0.0350(16) 0.0478(18) 0.076(2) -0.0425(18) 0.0084(15) -0.0115(13)
C22 0.0415(19) 0.077(3) 0.098(3) -0.061(3) 0.0180(19) -0.0282(18)
C23 0.057(2) 0.096(3) 0.090(3) -0.072(3) 0.010(2) -0.026(2)
C24 0.069(3) 0.0386(19) 0.122(4) -0.037(2) -0.006(3) -0.0068(18)
C25 0.0276(13) 0.0323(13) 0.0234(12) -0.0049(10) 0.0036(10) -0.0011(10)
C26 0.057(2) 0.053(2) 0.0333(16) -0.0036(14) -0.0076(14) -0.0102(16)
C27 0.0360(17) 0.0484(19) 0.059(2) -0.0155(16) 0.0137(15) -0.0019(14)
C28 0.0403(16) 0.0436(17) 0.0407(16) -0.0115(13) 0.0081(13) -0.0171(13)
C29 0.0217(11) 0.0296(12) 0.0224(11) -0.0071(10) -0.0021(9) -0.0051(9)
C30 0.0237(12) 0.0367(14) 0.0279(12) -0.0128(11) 0.0017(10) -0.0091(10)
C31 0.0251(13) 0.0509(17) 0.0317(14) -0.0163(12) -0.0053(10) -0.0102(11)
C32 0.0232(12) 0.0463(16) 0.0263(13) -0.0084(11) -0.0056(10) -0.0034(11)
C33 0.0230(12) 0.0312(13) 0.0255(12) -0.0038(10) -0.0025(9) -0.0031(10)
C34 0.0180(10) 0.0270(12) 0.0232(11) -0.0070(9) -0.0019(9) -0.0045(9)
C35 0.0326(14) 0.0409(15) 0.0357(14) -0.0168(12) 0.0034(11) -0.0178(12)
C36 0.062(2) 0.0436(19) 0.057(2) 0.0028(16) -0.0107(18) -0.0278(17)
C37 0.0390(18) 0.065(2) 0.065(2) -0.0243(19) 0.0187(16) -0.0214(16)
C38 0.093(3) 0.064(2) 0.058(2) -0.038(2) 0.018(2) -0.041(2)
C39 0.0287(14) 0.0586(19) 0.0273(13) -0.0058(13) -0.0105(11) -0.0006(13)
C40 0.056(2) 0.077(3) 0.049(2) -0.0136(19) -0.0236(17) 0.025(2)
C41 0.051(2) 0.107(3) 0.0397(19) -0.013(2) -0.0224(16) -0.020(2)
C42 0.0412(17) 0.075(2) 0.0273(15) -0.0049(15) -0.0060(13) 0.0010(16)

loop_
_atom_type_symbol
_atom_type_description
_atom_type_scat_dispersion_real
_atom_type_scat_dispersion_imag
_atom_type_scat_source
C C 0.0033 0.0016 'International Tables Vol C Tables 4.2.6.8 and 6.1.1.4'
H H 0.0000 0.0000 'International Tables Vol C Tables 4.2.6.8 and 6.1.1.4'
P P 0.1023 0.0942 'International Tables Vol C Tables 4.2.6.8 and 6.1.1.4'
Pd Pd -0.9988 1.0072 'International Tables Vol C Tables 4.2.6.8 and 6.1.1.4'
I I -0.4742 1.8119 'International Tables Vol C Tables 4.2.6.8 and 6.1.1.4'

loop_
_geom_angle_atom_site_label_1
_geom_angle_atom_site_label_2
_geom_angle_atom_site_label_3
_geom_angle
_geom_angle_site_symmetry_1
_geom_angle_site_symmetry_3
P1 Pd1 P1 180.0 2_666 .
P1 Pd1 I1 87.918(15) 2_666 2_666
P1 Pd1 I1 92.082(15) . 2_666
P1 Pd1 I1 92.081(15) 2_666 .
P1 Pd1 I1 87.919(15) . .
I1 Pd1 I1 180.0 2_666 .
C6 P1 C20 100.11(11) . .
C6 P1 C34 103.56(11) . .
C20 P1 C34 107.33(11) . .
C6 P1 Pd1 114.92(7) . .
C20 P1 Pd1 113.02(8) . .
C34 P1 Pd1 116.25(8) . .
C6 C1 C2 121.2(2) . .
C6 C1 H1 119.4 . .
C2 C1 H1 119.4 . .
C1 C2 C3 118.1(2) . .
C1 C2 C7 118.7(2) . .
C3 C2 C7 123.1(2) . .
C2 C3 C4 122.1(2) . .
C2 C3 H3 118.9 . .
C4 C3 H3 118.9 . .
C5 C4 C3 118.0(2) . .
C5 C4 C11 118.6(2) . .
C3 C4 C11 123.4(2) . .
C4 C5 C6 121.3(2) . .
C4 C5 H5 119.4 . .
C6 C5 H5 119.4 . .
C1 C6 C5 119.3(2) . .
C1 C6 P1 121.12(17) . .
C5 C6 P1 119.19(18) . .
C10 C7 C9 108.6(3) . .
C10 C7 C2 112.8(2) . .
C9 C7 C2 108.9(2) . .
C10 C7 C8 107.7(3) . .
C9 C7 C8 109.4(3) . .
C2 C7 C8 109.3(2) . .
C7 C8 H8A 109.5 . .
C7 C8 H8B 109.5 . .
H8A C8 H8B 109.5 . .
C7 C8 H8C 109.5 . .
H8A C8 H8C 109.5 . .
H8B C8 H8C 109.5 . .
C7 C9 H9A 109.5 . .
C7 C9 H9B 109.5 . .
H9A C9 H9B 109.5 . .
C7 C9 H9C 109.5 . .
H9A C9 H9C 109.5 . .
H9B C9 H9C 109.5 . .
C7 C10 H10A 109.5 . .
C7 C10 H10B 109.5 . .
H10A C10 H10B 109.5 . .
C7 C10 H10C 109.5 . .
H10A C10 H10C 109.5 . .
H10B C10 H10C 109.5 . .
C12 C11 C14 108.9(2) . .
C12 C11 C4 112.6(2) . .
C14 C11 C4 109.9(2) . .
C12 C11 C13 108.1(2) . .
C14 C11 C13 109.1(2) . .
C4 C11 C13 108.1(2) . .
C11 C12 H12A 109.5 . .
C11 C12 H12B 109.5 . .
H12A C12 H12B 109.5 . .
C11 C12 H12C 109.5 . .
H12A C12 H12C 109.5 . .
H12B C12 H12C 109.5 . .
C11 C13 H13A 109.5 . .
C11 C13 H13B 109.5 . .
H13A C13 H13B 109.5 . .
C11 C13 H13C 109.5 . .
H13A C13 H13C 109.5 . .
H13B C13 H13C 109.5 . .
C11 C14 H14A 109.5 . .
C11 C14 H14B 109.5 . .
H14A C14 H14B 109.5 . .
C11 C14 H14C 109.5 . .
H14A C14 H14C 109.5 . .
H14B C14 H14C 109.5 . .
C20 C15 C16 120.9(2) . .
C20 C15 H15 119.6 . .
C16 C15 H15 119.6 . .
C17 C16 C15 118.1(2) . .
C17 C16 C21 121.2(3) . .
C15 C16 C21 120.6(3) . .
C16 C17 C18 122.3(2) . .
C16 C17 H17 118.8 . .
C18 C17 H17 118.8 . .
C19 C18 C17 117.9(2) . .
C19 C18 C25 122.4(2) . .
C17 C18 C25 119.7(2) . .
C18 C19 C20 121.1(2) . .
C18 C19 H19 119.5 . .
C20 C19 H19 119.5 . .
C15 C20 C19 119.7(2) . .
C15 C20 P1 118.49(18) . .
C19 C20 P1 121.09(19) . .
C24 C21 C16 107.7(3) . .
C24 C21 C22 110.2(3) . .
C16 C21 C22 110.7(2) . .
C24 C21 C23 109.7(3) . .
C16 C21 C23 111.0(3) . .
C22 C21 C23 107.6(3) . .
C21 C22 H22A 109.5 . .
C21 C22 H22B 109.5 . .
H22A C22 H22B 109.5 . .
C21 C22 H22C 109.5 . .
H22A C22 H22C 109.5 . .
H22B C22 H22C 109.5 . .
C21 C23 H23A 109.5 . .
C21 C23 H23B 109.5 . .
H23A C23 H23B 109.5 . .
C21 C23 H23C 109.5 . .
H23A C23 H23C 109.5 . .
H23B C23 H23C 109.5 . .
C21 C24 H24A 109.5 . .
C21 C24 H24B 109.5 . .
H24A C24 H24B 109.5 . .
C21 C24 H24C 109.5 . .
H24A C24 H24C 109.5 . .
H24B C24 H24C 109.5 . .
C26 C25 C27 110.2(3) . .
C26 C25 C18 109.0(2) . .
C27 C25 C18 110.3(2) . .
C26 C25 C28 107.6(3) . .
C27 C25 C28 107.4(3) . .
C18 C25 C28 112.3(2) . .
C25 C26 H26A 109.5 . .
C25 C26 H26B 109.5 . .
H26A C26 H26B 109.5 . .
C25 C26 H26C 109.5 . .
H26A C26 H26C 109.5 . .
H26B C26 H26C 109.5 . .
C25 C27 H27A 109.5 . .
C25 C27 H27B 109.5 . .
H27A C27 H27B 109.5 . .
C25 C27 H27C 109.5 . .
H27A C27 H27C 109.5 . .
H27B C27 H27C 109.5 . .
C25 C28 H28A 109.5 . .
C25 C28 H28B 109.5 . .
H28A C28 H28B 109.5 . .
C25 C28 H28C 109.5 . .
H28A C28 H28C 109.5 . .
H28B C28 H28C 109.5 . .
C30 C29 C34 120.9(2) . .
C30 C29 H29 119.6 . .
C34 C29 H29 119.6 . .
C29 C30 C31 117.6(2) . .
C29 C30 C35 122.3(2) . .
C31 C30 C35 120.1(2) . .
C32 C31 C30 123.0(2) . .
C32 C31 H31 118.5 . .
C30 C31 H31 118.5 . .
C31 C32 C33 117.9(2) . .
C31 C32 C39 123.0(2) . .
C33 C32 C39 119.1(3) . .
C34 C33 C32 121.1(2) . .
C34 C33 H33 119.5 . .
C32 C33 H33 119.5 . .
C33 C34 C29 119.5(2) . .
C33 C34 P1 120.02(19) . .
C29 C34 P1 120.40(18) . .
C38 C35 C36 108.5(3) . .
C38 C35 C37 109.1(3) . .
C36 C35 C37 108.0(3) . .
C38 C35 C30 110.8(2) . .
C36 C35 C30 112.4(2) . .
C37 C35 C30 108.0(3) . .
C35 C36 H36A 109.5 . .
C35 C36 H36B 109.5 . .
H36A C36 H36B 109.5 . .
C35 C36 H36C 109.5 . .
H36A C36 H36C 109.5 . .
H36B C36 H36C 109.5 . .
C35 C37 H37A 109.5 . .
C35 C37 H37B 109.5 . .
H37A C37 H37B 109.5 . .
C35 C37 H37C 109.5 . .
H37A C37 H37C 109.5 . .
H37B C37 H37C 109.5 . .
C35 C38 H38A 109.5 . .
C35 C38 H38B 109.5 . .
H38A C38 H38B 109.5 . .
C35 C38 H38C 109.5 . .
H38A C38 H38C 109.5 . .
H38B C38 H38C 109.5 . .
C41 C39 C40 109.0(3) . .
C41 C39 C42 108.1(3) . .
C40 C39 C42 110.0(3) . .
C41 C39 C32 112.3(3) . .
C40 C39 C32 108.7(3) . .
C42 C39 C32 108.7(2) . .
C39 C40 H40A 109.5 . .
C39 C40 H40B 109.5 . .
H40A C40 H40B 109.5 . .
C39 C40 H40C 109.5 . .
H40A C40 H40C 109.5 . .
H40B C40 H40C 109.5 . .
C39 C41 H41A 109.5 . .
C39 C41 H41B 109.5 . .
H41A C41 H41B 109.5 . .
C39 C41 H41C 109.5 . .
H41A C41 H41C 109.5 . .
H41B C41 H41C 109.5 . .
C39 C42 H42A 109.5 . .
C39 C42 H42B 109.5 . .
H42A C42 H42B 109.5 . .
C39 C42 H42C 109.5 . .
H42A C42 H42C 109.5 . .
H42B C42 H42C 109.5 . .

loop_
_geom_bond_atom_site_label_1
_geom_bond_atom_site_label_2
_geom_bond_distance
_geom_bond_site_symmetry_2
Pd1 P1 2.3591(6) 2_666
Pd1 P1 2.3592(6) .
Pd1 I1 2.61830(19) 2_666
Pd1 I1 2.6183(2) .
P1 C6 1.823(2) .
P1 C20 1.831(2) .
P1 C34 1.832(2) .
C1 C6 1.387(3) .
C1 C2 1.395(3) .
C1 H1 0.9500 .
C2 C3 1.396(3) .
C2 C7 1.537(3) .
C3 C4 1.395(3) .
C3 H3 0.9500 .
C4 C5 1.395(3) .
C4 C11 1.537(3) .
C5 C6 1.394(3) .
C5 H5 0.9500 .
C7 C10 1.523(4) .
C7 C9 1.536(4) .
C7 C8 1.539(4) .
C8 H8A 0.9800 .
C8 H8B 0.9800 .
C8 H8C 0.9800 .
C9 H9A 0.9800 .
C9 H9B 0.9800 .
C9 H9C 0.9800 .
C10 H10A 0.9800 .
C10 H10B 0.9800 .
C10 H10C 0.9800 .
C11 C12 1.529(4) .
C11 C14 1.534(4) .
C11 C13 1.537(4) .
C12 H12A 0.9800 .
C12 H12B 0.9800 .
C12 H12C 0.9800 .
C13 H13A 0.9800 .
C13 H13B 0.9800 .
C13 H13C 0.9800 .
C14 H14A 0.9800 .
C14 H14B 0.9800 .
C14 H14C 0.9800 .
C15 C20 1.387(3) .
C15 C16 1.395(4) .
C15 H15 0.9500 .
C16 C17 1.391(4) .
C16 C21 1.534(4) .
C17 C18 1.402(4) .
C17 H17 0.9500 .
C18 C19 1.387(3) .
C18 C25 1.537(3) .
C19 C20 1.395(3) .
C19 H19 0.9500 .
C21 C24 1.524(6) .
C21 C22 1.535(4) .
C21 C23 1.541(6) .
C22 H22A 0.9800 .
C22 H22B 0.9800 .
C22 H22C 0.9800 .
C23 H23A 0.9800 .
C23 H23B 0.9800 .
C23 H23C 0.9800 .
C24 H24A 0.9800 .
C24 H24B 0.9800 .
C24 H24C 0.9800 .
C25 C26 1.522(4) .
C25 C27 1.528(4) .
C25 C28 1.541(4) .
C26 H26A 0.9800 .
C26 H26B 0.9800 .
C26 H26C 0.9800 .
C27 H27A 0.9800 .
C27 H27B 0.9800 .
C27 H27C 0.9800 .
C28 H28A 0.9800 .
C28 H28B 0.9800 .
C28 H28C 0.9800 .
C29 C30 1.396(3) .
C29 C34 1.402(3) .
C29 H29 0.9500 .
C30 C31 1.406(4) .
C30 C35 1.536(4) .
C31 C32 1.379(4) .
C31 H31 0.9500 .
C32 C33 1.406(4) .
C32 C39 1.542(4) .
C33 C34 1.387(3) .
C33 H33 0.9500 .
C35 C38 1.526(4) .
C35 C36 1.528(5) .
C35 C37 1.537(4) .
C36 H36A 0.9800 .
C36 H36B 0.9800 .
C36 H36C 0.9800 .
C37 H37A 0.9800 .
C37 H37B 0.9800 .
C37 H37C 0.9800 .
C38 H38A 0.9800 .
C38 H38B 0.9800 .
C38 H38C 0.9800 .
C39 C41 1.530(5) .
C39 C40 1.532(5) .
C39 C42 1.538(4) .
C40 H40A 0.9800 .
C40 H40B 0.9800 .
C40 H40C 0.9800 .
C41 H41A 0.9800 .
C41 H41B 0.9800 .
C41 H41C 0.9800 .
C42 H42A 0.9800 .
C42 H42B 0.9800 .
C42 H42C 0.9800 .

loop_
_geom_torsion_atom_site_label_1
_geom_torsion_atom_site_label_2
_geom_torsion_atom_site_label_3
_geom_torsion_atom_site_label_4
_geom_torsion
C6 C1 C2 C3 -1.5(3)
C6 C1 C2 C7 -179.7(2)
C1 C2 C3 C4 0.4(4)
C7 C2 C3 C4 178.6(2)
C2 C3 C4 C5 0.8(4)
C2 C3 C4 C11 -177.1(2)
C3 C4 C5 C6 -1.0(3)
C11 C4 C5 C6 177.0(2)
C2 C1 C6 C5 1.3(3)
C2 C1 C6 P1 173.75(18)
C4 C5 C6 C1 0.0(3)
C4 C5 C6 P1 -172.62(18)
C20 P1 C6 C1 152.80(19)
C34 P1 C6 C1 42.1(2)
Pd1 P1 C6 C1 -85.80(19)
C20 P1 C6 C5 -34.7(2)
C34 P1 C6 C5 -145.43(19)
Pd1 P1 C6 C5 86.71(19)
C1 C2 C7 C10 -176.2(3)
C3 C2 C7 C10 5.6(4)
C1 C2 C7 C9 63.1(3)
C3 C2 C7 C9 -115.0(3)
C1 C2 C7 C8 -56.4(3)
C3 C2 C7 C8 125.4(3)
C5 C4 C11 C12 179.4(3)
C3 C4 C11 C12 -2.7(4)
C5 C4 C11 C14 57.8(3)
C3 C4 C11 C14 -124.3(3)
C5 C4 C11 C13 -61.2(3)
C3 C4 C11 C13 116.7(3)
C20 C15 C16 C17 0.6(4)
C20 C15 C16 C21 -176.8(3)
C15 C16 C17 C18 0.0(4)
C21 C16 C17 C18 177.4(3)
C16 C17 C18 C19 -0.7(4)
C16 C17 C18 C25 176.6(2)
C17 C18 C19 C20 0.8(4)
C25 C18 C19 C20 -176.5(2)
C16 C15 C20 C19 -0.6(4)
C16 C15 C20 P1 -171.1(2)
C18 C19 C20 C15 -0.2(4)
C18 C19 C20 P1 170.08(18)
C6 P1 C20 C15 103.9(2)
C34 P1 C20 C15 -148.3(2)
Pd1 P1 C20 C15 -18.8(2)
C6 P1 C20 C19 -66.5(2)
C34 P1 C20 C19 41.3(2)
Pd1 P1 C20 C19 170.80(17)
C17 C16 C21 C24 -92.1(4)
C15 C16 C21 C24 85.2(4)
C17 C16 C21 C22 147.4(3)
C15 C16 C21 C22 -35.3(4)
C17 C16 C21 C23 27.9(4)
C15 C16 C21 C23 -154.7(3)
C19 C18 C25 C26 114.0(3)
C17 C18 C25 C26 -63.2(3)
C19 C18 C25 C27 -124.9(3)
C17 C18 C25 C27 57.9(3)
C19 C18 C25 C28 -5.1(3)
C17 C18 C25 C28 177.6(2)
C34 C29 C30 C31 1.2(4)
C34 C29 C30 C35 -176.1(2)
C29 C30 C31 C32 0.7(4)
C35 C30 C31 C32 178.0(3)
C30 C31 C32 C33 -1.2(4)
C30 C31 C32 C39 -179.4(3)
C31 C32 C33 C34 -0.1(4)
C39 C32 C33 C34 178.1(3)
C32 C33 C34 C29 2.0(4)
C32 C33 C34 P1 -175.3(2)
C30 C29 C34 C33 -2.5(4)
C30 C29 C34 P1 174.8(2)
C6 P1 C34 C33 -146.7(2)
C20 P1 C34 C33 108.0(2)
Pd1 P1 C34 C33 -19.7(2)
C6 P1 C34 C29 36.0(2)
C20 P1 C34 C29 -69.3(2)
Pd1 P1 C34 C29 163.08(17)
C29 C30 C35 C38 -130.6(3)
C31 C30 C35 C38 52.2(4)
C29 C30 C35 C36 -9.0(4)
C31 C30 C35 C36 173.8(3)
C29 C30 C35 C37 110.0(3)
C31 C30 C35 C37 -67.2(3)
C31 C32 C39 C41 -7.0(4)
C33 C32 C39 C41 174.8(3)
C31 C32 C39 C40 113.7(4)
C33 C32 C39 C40 -64.5(4)
C31 C32 C39 C42 -126.6(3)
C33 C32 C39 C42 55.3(4)
